data_7215263
loop_
_publ_author_name
'Taylor, Rupert G. D.'
'Yeo, Benjamin R.'
'Hallett, Andrew J.'
'Kariuki, Benson M.'
'Pope, Simon J. A.'

_publ_section_title
;
 An organometallic complex revealing an unexpected, reversible,
 temperature induced SC--SC transformation
;
_journal_issue 21
_journal_name_full CrystEngComm
_journal_page_first 4641
_journal_paper_doi 10.1039/c4ce00070f
_journal_volume 16
_journal_year 2014
_chemical_formula_moiety 'C12 H9 Br N2 O'
_chemical_formula_sum 'C12 H9 Br N2 O'
_chemical_formula_weight 277.12
_chemical_name_systematic
;
 ?
;
_space_group_crystal_system monoclinic
_space_group_IT_number 4
_space_group_name_Hall 'P 2yb'
_space_group_name_H-M_alt 'P 1 21 1'
_symmetry_space_group_name_Hall 'P 2yb'
_symmetry_space_group_name_H-M 'P 1 21 1'
_atom_sites_solution_hydrogens geom
_audit_creation_method SHELXL-2013
_cell_angle_alpha 90
_cell_angle_beta 96.018(10)
_cell_angle_gamma 90
_cell_formula_units_Z 2
_cell_length_a 9.8494(18)
_cell_length_b 3.8718(7)
_cell_length_c 13.972(2)
_cell_measurement_reflns_used 994
_cell_measurement_temperature 150(2)
_cell_measurement_theta_max 25.22
_cell_measurement_theta_min 2.08
_cell_volume 529.88(16)
_computing_cell_refinement DENZO/SCALEPACK
_computing_data_collection 'cOLLECT,Nonius BV, 1997-2001'
_computing_data_reduction DENZO/SCALEPACK
_computing_structure_refinement 'SHELXL-2013 (Sheldrick, 2013)'
_computing_structure_solution SHELXs-97
_diffrn_ambient_temperature 150(2)
_diffrn_measured_fraction_theta_full 0.586
_diffrn_measured_fraction_theta_max 0.989
_diffrn_measurement_device_type 'Nonius Kappa CCD'
_diffrn_measurement_method CCD
_diffrn_radiation_type MoK\a
_diffrn_radiation_wavelength 0.71073
_diffrn_reflns_av_unetI/netI 0.0628
_diffrn_reflns_Laue_measured_fraction_full 0.586
_diffrn_reflns_Laue_measured_fraction_max 0.989
_diffrn_reflns_point_group_measured_fraction_full 0.567
_diffrn_reflns_point_group_measured_fraction_max 0.982
_diffrn_reflns_theta_full 25.242
_diffrn_reflns_theta_max 20.827
_diffrn_reflns_theta_min 2.079
_exptl_absorpt_coefficient_mu 3.856
_exptl_absorpt_correction_T_max 0.962
_exptl_absorpt_correction_T_min 0.346
_exptl_absorpt_correction_type empirical
_exptl_absorpt_process_details Denzo/Scalepack
_exptl_crystal_colour colourless
_exptl_crystal_density_diffrn 1.737
_exptl_crystal_description needle
_exptl_crystal_F_000 276
_exptl_crystal_size_max 0.350
_exptl_crystal_size_mid 0.050
_exptl_crystal_size_min 0.010
_refine_diff_density_max 0.645
_refine_diff_density_min -0.611
_refine_diff_density_rms 0.124
_refine_ls_abs_structure_details
;
 Flack x determined using 340 quotients [(I+)-(I-)]/[(I+)+(I-)]
 (Parsons and Flack (2004), Acta Cryst. A60, s61).
;
_refine_ls_abs_structure_Flack 0.08(4)
_refine_ls_extinction_method none
_refine_ls_goodness_of_fit_ref 1.163
_refine_ls_hydrogen_treatment constr
_refine_ls_matrix_type full
_refine_ls_number_parameters 146
_refine_ls_number_reflns 1086
_refine_ls_number_restraints 271
_refine_ls_restrained_S_all 1.028
_refine_ls_R_factor_all 0.0908
_refine_ls_R_factor_gt 0.0806
_refine_ls_shift/su_max 0.000
_refine_ls_shift/su_mean 0.000
_refine_ls_structure_factor_coef Fsqd
_refine_ls_weighting_details 'w=1/[\s^2^(Fo^2^)+(0.0459P)^2^+7.6971P] where P=(Fo^2^+2Fc^2^)/3'
_refine_ls_weighting_scheme calc
_refine_ls_wR_factor_gt 0.1669
_refine_ls_wR_factor_ref 0.1746
_reflns_Friedel_coverage 0.666
_reflns_Friedel_fraction_full 0.540
_reflns_Friedel_fraction_max 0.971
_reflns_number_gt 989
_reflns_number_total 1086
_reflns_threshold_expression 'I > 2\s(I)'
_cod_data_source_file c4ce00070f2.cif
_cod_data_source_block shelx
_cod_depositor_comments 'Adding full bibliography for 7215250--7215263.cif.'
_cod_original_cell_volume 529.87(16)
_cod_database_code 7215263
_shelx_space_group_comment
;
The symmetry employed for this shelxl refinement is uniquely defined
by the following loop, which should always be used as a source of
symmetry information in preference to the above space-group names.
They are only intended as comments.
;
_shelx_estimated_absorpt_t_min 0.346
_shelx_estimated_absorpt_t_max 0.962
_shelxl_version_number 2013-4

loop_
_space_group_symop_operation_xyz
'x, y, z'
'-x, y+1/2, -z'

loop_
_atom_site_label
_atom_site_type_symbol
_atom_site_fract_x
_atom_site_fract_y
_atom_site_fract_z
_atom_site_U_iso_or_equiv
_atom_site_adp_type
_atom_site_occupancy
_atom_site_site_symmetry_order
_atom_site_calc_flag
_atom_site_refinement_flags_posn
_atom_site_refinement_flags_adp
_atom_site_refinement_flags_occupancy
_atom_site_disorder_assembly
_atom_site_disorder_group
Br1 Br 0.7748(2) -0.3150(8) 0.60505(14) 0.0528(9) Uani 1 1 d . . . . .
N1 N 0.5942(2) 0.3632(8) -0.11051(14) 0.031(4) Uani 0.83(2) 1 d R U P A 1
C1 C 0.6750(2) 0.2408(8) -0.17899(14) 0.033(4) Uani 0.83(2) 1 d R U P A 1
H1 H 0.6477 0.2764 -0.2455 0.039 Uiso 0.83(2) 1 calc R U P A 1
C2 C 0.7957(2) 0.0662(8) -0.15016(14) 0.032(4) Uani 0.83(2) 1 d R U P A 1
H2 H 0.8508 -0.0175 -0.1970 0.039 Uiso 0.83(2) 1 calc R U P A 1
C3 C 0.8356(2) 0.0140(8) -0.05284(14) 0.031(4) Uani 0.83(2) 1 d R U P A 1
H3 H 0.9181 -0.1053 -0.0331 0.037 Uiso 0.83(2) 1 calc R U P A 1
C4 C 0.7549(2) 0.1365(8) 0.01564(14) 0.032(4) Uani 0.83(2) 1 d R U P A 1
C5 C 0.6342(2) 0.3111(8) -0.01319(14) 0.031(4) Uani 0.83(2) 1 d R U P A 1
H5 H 0.5790 0.3948 0.0336 0.037 Uiso 0.83(2) 1 calc R U P A 1
C6 C 0.8026(9) 0.081(3) 0.1179(6) 0.034(5) Uani 1 1 d . U . . .
C7 C 0.7300(9) -0.063(3) 0.2766(6) 0.032(6) Uani 1 1 d R . . A .
C8 C 0.8466(9) -0.229(3) 0.3184(6) 0.043(8) Uani 1 1 d R . . . .
H8 H 0.9163 -0.2946 0.2799 0.051 Uiso 1 1 calc R U . . .
C9 C 0.8613(9) -0.299(3) 0.4165(6) 0.041(5) Uani 1 1 d R . . . .
H9 H 0.9409 -0.4122 0.4450 0.049 Uiso 1 1 calc R U . . .
C10 C 0.7593(9) -0.203(3) 0.4728(6) 0.053(10) Uani 1 1 d R . . . .
C11 C 0.6427(9) -0.037(3) 0.4310(6) 0.034(6) Uani 1 1 d R . . . .
H11 H 0.5730 0.0290 0.4695 0.041 Uiso 1 1 calc R U . . .
C12 C 0.6280(9) 0.033(3) 0.3329(6) 0.038(6) Uani 1 1 d R . . . .
H12 H 0.5484 0.1466 0.3043 0.046 Uiso 1 1 calc R U . . .
N2 N 0.7081(18) 0.008(5) 0.1756(12) 0.038(5) Uani 1 1 d . . . . .
H2B H 0.6230 0.0023 0.1491 0.046 Uiso 1 1 calc R U . A .
O1 O 0.9272(13) 0.093(3) 0.1466(9) 0.038(5) Uani 1 1 d . . . . .
N1A N 0.8023(13) 0.178(3) -0.1540(9) 0.031(5) Uani 0.17(2) 1 d R U P A 2
C1A C 0.6625(13) 0.147(3) -0.1794(9) 0.032(5) Uani 0.17(2) 1 d R U P A 2
H1A H 0.6265 0.1661 -0.2450 0.038 Uiso 0.17(2) 1 calc R U P A 2
C2A C 0.5756(13) 0.089(3) -0.1089(9) 0.031(5) Uani 0.17(2) 1 d R U P A 2
H2A H 0.4800 0.0686 -0.1263 0.037 Uiso 0.17(2) 1 calc R U P A 2
C3A C 0.6283(13) 0.062(3) -0.0130(9) 0.032(5) Uani 0.17(2) 1 d R U P A 2
H3A H 0.5689 0.0222 0.0352 0.038 Uiso 0.17(2) 1 calc R U P A 2
C4A C 0.7681(13) 0.092(3) 0.0124(9) 0.032(4) Uani 0.17(2) 1 d R U P A 2
C5A C 0.8551(13) 0.150(3) -0.0581(9) 0.031(5) Uani 0.17(2) 1 d R U P A 2
H5A H 0.9506 0.1708 -0.0407 0.037 Uiso 0.17(2) 1 calc R U P A 2

loop_
_atom_site_aniso_label
_atom_site_aniso_U_11
_atom_site_aniso_U_22
_atom_site_aniso_U_33
_atom_site_aniso_U_23
_atom_site_aniso_U_13
_atom_site_aniso_U_12
Br1 0.0629(16) 0.0604(16) 0.0345(13) 0.010(2) 0.0022(10) -0.003(2)
N1 0.031(6) 0.029(7) 0.032(6) 0.000(6) -0.002(6) -0.001(6)
C1 0.034(6) 0.029(7) 0.033(6) -0.001(6) -0.003(6) -0.001(6)
C2 0.031(6) 0.030(7) 0.035(6) -0.003(6) 0.000(6) 0.000(6)
C3 0.030(6) 0.028(7) 0.034(6) -0.003(6) 0.000(6) -0.002(6)
C4 0.031(6) 0.030(7) 0.035(6) -0.001(6) 0.002(5) -0.001(6)
C5 0.029(6) 0.031(7) 0.032(6) 0.000(6) 0.000(6) -0.002(6)
C6 0.030(8) 0.033(9) 0.039(8) -0.001(7) 0.002(7) 0.000(7)
C7 0.033(15) 0.030(15) 0.037(15) -0.007(12) 0.015(12) -0.021(12)
C8 0.022(12) 0.07(2) 0.040(14) -0.004(13) 0.011(10) -0.003(13)
C9 0.048(13) 0.038(13) 0.034(13) 0.01(2) -0.007(10) 0.00(2)
C10 0.038(15) 0.10(3) 0.022(12) 0.021(13) -0.002(11) 0.000(15)
C11 0.041(15) 0.031(14) 0.033(15) -0.008(12) 0.020(12) 0.009(12)
C12 0.032(14) 0.032(15) 0.047(16) 0.005(11) -0.014(12) -0.011(11)
N2 0.024(11) 0.060(14) 0.030(11) 0.004(10) 0.001(8) -0.008(10)
O1 0.032(9) 0.040(15) 0.040(8) 0.003(7) -0.001(7) -0.002(7)
N1A 0.031(7) 0.029(7) 0.034(7) -0.002(7) 0.000(7) -0.001(7)
C1A 0.031(7) 0.030(7) 0.033(7) -0.001(7) 0.000(7) -0.001(7)
C2A 0.031(7) 0.031(7) 0.032(7) -0.001(7) -0.001(7) 0.000(7)
C3A 0.030(7) 0.031(7) 0.032(7) -0.001(7) 0.000(7) 0.000(7)
C4A 0.030(7) 0.031(7) 0.034(7) -0.001(6) 0.001(6) 0.000(6)
C5A 0.030(7) 0.029(8) 0.033(7) -0.002(7) 0.001(7) -0.002(7)

loop_
_atom_type_symbol
_atom_type_description
_atom_type_scat_dispersion_real
_atom_type_scat_dispersion_imag
_atom_type_scat_source
C C 0.0033 0.0016 'International Tables Vol C Tables 4.2.6.8 and 6.1.1.4'
H H 0.0000 0.0000 'International Tables Vol C Tables 4.2.6.8 and 6.1.1.4'
N N 0.0061 0.0033 'International Tables Vol C Tables 4.2.6.8 and 6.1.1.4'
O O 0.0106 0.0060 'International Tables Vol C Tables 4.2.6.8 and 6.1.1.4'
Br Br -0.2901 2.4595 'International Tables Vol C Tables 4.2.6.8 and 6.1.1.4'

loop_
_geom_angle_atom_site_label_1
_geom_angle_atom_site_label_2
_geom_angle_atom_site_label_3
_geom_angle
C1 N1 C5 120.0
N1 C1 C2 120.0
N1 C1 H1 120.0
C2 C1 H1 120.0
C1 C2 C3 120.0
C1 C2 H2 120.0
C3 C2 H2 120.0
C4 C3 C2 120.0
C4 C3 H3 120.0
C2 C3 H3 120.0
C5 C4 C3 120.0
C5 C4 C6 121.9(4)
C3 C4 C6 118.1(4)
C4 C5 N1 120.0
C4 C5 H5 120.0
N1 C5 H5 120.0
O1 C6 N2 122.7(12)
O1 C6 C4 120.6(9)
N2 C6 C4 116.7(10)
O1 C6 C4A 115.8(11)
N2 C6 C4A 120.7(11)
C8 C7 C12 120.0
C8 C7 N2 122.4(8)
C12 C7 N2 117.6(8)
C9 C8 C7 120.0
C9 C8 H8 120.0
C7 C8 H8 120.0
C8 C9 C10 120.0
C8 C9 H9 120.0
C10 C9 H9 120.0
C9 C10 C11 120.0
C9 C10 Br1 120.2(3)
C11 C10 Br1 119.7(3)
C12 C11 C10 120.0
C12 C11 H11 120.0
C10 C11 H11 120.0
C11 C12 C7 120.0
C11 C12 H12 120.0
C7 C12 H12 120.0
C6 N2 C7 126.7(15)
C6 N2 H2B 116.6
C7 N2 H2B 116.6
C5A N1A C1A 120.0
C2A C1A N1A 120.0
C2A C1A H1A 120.0
N1A C1A H1A 120.0
C1A C2A C3A 120.0
C1A C2A H2A 120.0
C3A C2A H2A 120.0
C4A C3A C2A 120.0
C4A C3A H3A 120.0
C2A C3A H3A 120.0
C3A C4A C5A 120.0
C3A C4A C6 111.7(6)
C5A C4A C6 128.1(6)
N1A C5A C4A 120.0
N1A C5A H5A 120.0
C4A C5A H5A 120.0

loop_
_geom_bond_atom_site_label_1
_geom_bond_atom_site_label_2
_geom_bond_distance
Br1 C10 1.889(9)
N1 C1 1.3900
N1 C5 1.3900
C1 C2 1.3900
C1 H1 0.9500
C2 C3 1.3900
C2 H2 0.9500
C3 C4 1.3900
C3 H3 0.9500
C4 C5 1.3900
C4 C6 1.472(9)
C5 H5 0.9500
C6 O1 1.251(15)
C6 N2 1.324(19)
C6 C4A 1.477(15)
C7 C8 1.3900
C7 C12 1.3900
C7 N2 1.432(19)
C8 C9 1.3900
C8 H8 0.9500
C9 C10 1.3900
C9 H9 0.9500
C10 C11 1.3900
C11 C12 1.3900
C11 H11 0.9500
C12 H12 0.9500
N2 H2B 0.8800
N1A C5A 1.3900
N1A C1A 1.3900
C1A C2A 1.3900
C1A H1A 0.9500
C2A C3A 1.3900
C2A H2A 0.9500
C3A C4A 1.3900
C3A H3A 0.9500
C4A C5A 1.3900
C5A H5A 0.9500
